data_1559130
loop_
_publ_author_name
'Ohta, Shinji'
'Oshimo, Shiori'
'Ohta, Emi'
'Nehira, Tatsuo'
'\^Omura, Hisashi'
'Uy, Mylene M.'
'Ishihara, Yasuhiro'

_publ_section_title
;
 Asaroidoxazines from the Roots of Asarum asaroides Induce Apoptosis in
 Human Neuroblastoma Cells
;
_journal_name_full 'Journal of Natural Products'
_journal_paper_doi 10.1021/acs.jnatprod.0c00574
_journal_year 2020
_chemical_absolute_configuration ad
_chemical_formula_sum 'C21 H20 N2 O8 S'
_chemical_formula_weight 460.45
_chemical_melting_point 206
_chemical_name_common 'Asaroidoxazine A'
_chemical_name_systematic
;
(S)-2-((9,12-dimethoxy-5-oxo-5,8-dihydro-[1,3]dioxolo[4',5':3,4]phenanthro[10,1-cd][1,2]oxazin-8-yl)thio)acetamide
;
_space_group_crystal_system monoclinic
_space_group_IT_number 4
_space_group_name_Hall 'P 2yb'
_space_group_name_H-M_alt 'P 1 21 1'
_atom_sites_solution_hydrogens mixed
_audit_creation_method SHELXL-2014
_cell_angle_alpha 90
_cell_angle_beta 91.2580(10)
_cell_angle_gamma 90
_cell_formula_units_Z 2
_cell_length_a 5.0144(4)
_cell_length_b 11.1979(9)
_cell_length_c 18.4427(14)
_cell_measurement_reflns_used 6300
_cell_measurement_temperature 173(2)
_cell_measurement_theta_max 27.95
_cell_measurement_theta_min 1.10
_cell_volume 1035.32(14)
_computing_structure_refinement 'SHELXL-2014 (Sheldrick, 2014)'
_diffrn_ambient_temperature 173
_diffrn_measured_fraction_theta_full 0.999
_diffrn_measured_fraction_theta_max 0.995
_diffrn_measurement_device_type 'Bruker D8 goniometer'
_diffrn_measurement_method 'omega scans'
_diffrn_radiation_type MoKa
_diffrn_radiation_wavelength 0.71073
_diffrn_reflns_av_R_equivalents 0.0134
_diffrn_reflns_av_unetI/netI 0.0319
_diffrn_reflns_Laue_measured_fraction_full 0.999
_diffrn_reflns_Laue_measured_fraction_max 0.995
_diffrn_reflns_limit_h_max 6
_diffrn_reflns_limit_h_min -5
_diffrn_reflns_limit_k_max 14
_diffrn_reflns_limit_k_min -14
_diffrn_reflns_limit_l_max 17
_diffrn_reflns_limit_l_min -24
_diffrn_reflns_number 6300
_diffrn_reflns_point_group_measured_fraction_full 0.950
_diffrn_reflns_point_group_measured_fraction_max 0.924
_diffrn_reflns_theta_full 25.242
_diffrn_reflns_theta_max 27.955
_diffrn_reflns_theta_min 1.104
_diffrn_source 'rotating-anode X-ray tube'
_exptl_absorpt_coefficient_mu 0.210
_exptl_absorpt_correction_T_max 0.75
_exptl_absorpt_correction_T_min 0.45
_exptl_absorpt_correction_type multi-scan
_exptl_absorpt_process_details 'SADABS V2012/1 (Bruker AXS Inc.)'
_exptl_crystal_colour pink
_exptl_crystal_density_diffrn 1.477
_exptl_crystal_density_method 'not measured'
_exptl_crystal_description block
_exptl_crystal_F_000 480
_exptl_crystal_size_max 0.2
_exptl_crystal_size_mid 0.1
_exptl_crystal_size_min 0.1
_refine_diff_density_max 0.281
_refine_diff_density_min -0.152
_refine_diff_density_rms 0.040
_refine_ls_abs_structure_details
;
 Flack x determined using 1762 quotients [(I+)-(I-)]/[(I+)+(I-)]
 (Parsons, Flack and Wagner, Acta Cryst. B69 (2013) 249-259).
;
_refine_ls_abs_structure_Flack 0.05(3)
_refine_ls_extinction_method none
_refine_ls_goodness_of_fit_ref 0.787
_refine_ls_hydrogen_treatment mixed
_refine_ls_matrix_type full
_refine_ls_number_parameters 358
_refine_ls_number_reflns 4615
_refine_ls_number_restraints 1
_refine_ls_restrained_S_all 0.787
_refine_ls_R_factor_all 0.0372
_refine_ls_R_factor_gt 0.0335
_refine_ls_shift/su_max 0.000
_refine_ls_shift/su_mean 0.000
_refine_ls_structure_factor_coef Fsqd
_refine_ls_weighting_details 'w=1/[\s^2^(Fo^2^)+(0.1000P)^2^] where P=(Fo^2^+2Fc^2^)/3'
_refine_ls_weighting_scheme calc
_refine_ls_wR_factor_gt 0.0962
_refine_ls_wR_factor_ref 0.1018
_reflns_Friedel_coverage 0.768
_reflns_Friedel_fraction_full 0.895
_reflns_Friedel_fraction_max 0.846
_reflns_number_gt 4281
_reflns_number_total 4615
_reflns_threshold_expression 'I > 2\s(I)'
_cod_data_source_file np0c00574_si_002.cif
_cod_data_source_block I
_cod_original_sg_symbol_H-M 'P 21'
_cod_database_code 1559130
_shelx_space_group_comment
;
The symmetry employed for this shelxl refinement is uniquely defined
by the following loop, which should always be used as a source of
symmetry information in preference to the above space-group names.
They are only intended as comments.
;
_shelxl_version_number 2014-3

loop_
_space_group_symop_operation_xyz
'x, y, z'
'-x, y+1/2, -z'

loop_
_atom_site_label
_atom_site_type_symbol
_atom_site_fract_x
_atom_site_fract_y
_atom_site_fract_z
_atom_site_U_iso_or_equiv
_atom_site_adp_type
_atom_site_occupancy
_atom_site_site_symmetry_order
_atom_site_calc_flag
_atom_site_refinement_flags_posn
_atom_site_refinement_flags_adp
_atom_site_refinement_flags_occupancy
_atom_site_disorder_assembly
_atom_site_disorder_group
O1 O 0.1586(4) 0.3709(2) 0.10659(11) 0.0421(5) Uani 1 1 d . . . . .
C2 C 0.0214(7) 0.4138(4) 0.04298(18) 0.0500(9) Uani 1 1 d . . . . .
O3 O 0.0613(5) 0.5395(3) 0.04067(13) 0.0557(8) Uani 1 1 d . . . . .
C3A C 0.2757(6) 0.5615(3) 0.08575(16) 0.0415(8) Uani 1 1 d . . . . .
C4 C 0.4109(8) 0.6664(3) 0.09420(17) 0.0461(9) Uani 1 1 d . . . . .
C4A C 0.6169(7) 0.6662(3) 0.14719(15) 0.0377(7) Uani 1 1 d . . . . .
C5 C 0.7800(8) 0.7720(3) 0.15801(17) 0.0440(8) Uani 1 1 d . . . . .
O6 O 0.9781(6) 0.76908(19) 0.21000(13) 0.0458(6) Uani 1 1 d . . . . .
N7 N 1.0226(6) 0.6692(2) 0.25689(14) 0.0357(5) Uani 1 1 d . . . . .
C7A C 0.8793(5) 0.5757(2) 0.24413(14) 0.0264(5) Uani 1 1 d . . . . .
C8 C 0.9108(5) 0.4781(2) 0.29862(13) 0.0232(5) Uani 1 1 d . . . . .
C8A C 0.8513(5) 0.3569(2) 0.26681(13) 0.0225(5) Uani 1 1 d . . . . .
C9 C 0.9793(5) 0.2581(2) 0.29826(13) 0.0257(5) Uani 1 1 d . . . . .
C10 C 0.9396(6) 0.1450(2) 0.26954(16) 0.0316(6) Uani 1 1 d . . . . .
C11 C 0.7818(6) 0.1312(3) 0.20744(16) 0.0333(6) Uani 1 1 d . . . . .
C12 C 0.6592(5) 0.2288(2) 0.17447(14) 0.0286(5) Uani 1 1 d . . . . .
C13 C 0.6781(5) 0.3428(2) 0.20628(13) 0.0235(5) Uani 1 1 d . . . . .
C14 C 0.5579(5) 0.4504(2) 0.17304(13) 0.0259(5) Uani 1 1 d . . . . .
C15 C 0.3415(5) 0.4569(3) 0.12420(14) 0.0319(6) Uani 1 1 d . . . . .
C16 C 0.6811(5) 0.5632(2) 0.18633(14) 0.0270(5) Uani 1 1 d . . . . .
O5 O 0.7604(8) 0.8629(2) 0.12226(14) 0.0658(8) Uani 1 1 d . . . . .
S1 S 0.67263(11) 0.50221(6) 0.37216(3) 0.02680(16) Uani 1 1 d . . . . .
C17 C 0.8351(6) 0.6228(3) 0.42011(15) 0.0308(6) Uani 1 1 d . . . . .
C18 C 1.0813(5) 0.5939(3) 0.46671(14) 0.0307(6) Uani 1 1 d . . . . .
O18 O 1.2268(5) 0.6771(2) 0.48595(13) 0.0466(6) Uani 1 1 d . . . . .
N2 N 1.1240(5) 0.4820(3) 0.48509(14) 0.0392(6) Uani 1 1 d . . . . .
O9 O 1.1386(4) 0.28288(18) 0.35747(11) 0.0331(4) Uani 1 1 d . . . . .
C19 C 1.3174(6) 0.1912(3) 0.38189(18) 0.0371(7) Uani 1 1 d . . . . .
O12 O 0.5405(4) 0.2213(2) 0.10715(11) 0.0376(5) Uani 1 1 d . . . . .
C20 C 0.4011(8) 0.1142(3) 0.0900(2) 0.0463(8) Uani 1 1 d . . . . .
O22 O 0.4379(6) 0.8833(3) 0.42552(17) 0.0558(7) Uani 1 1 d . . . . .
C21 C 0.4421(11) 0.8692(4) 0.3498(3) 0.0704(13) Uani 1 1 d . . . . .
H21A H 0.2649 0.8868 0.3290 0.106 Uiso 1 1 calc R U . . .
H21B H 0.4912 0.7868 0.3381 0.106 Uiso 1 1 calc R U . . .
H21C H 0.5730 0.9241 0.3295 0.106 Uiso 1 1 calc R U . . .
H4 H 0.370(9) 0.737(4) 0.071(3) 0.056(12) Uiso 1 1 d . . . . .
H11 H 0.756(7) 0.057(3) 0.189(2) 0.034(8) Uiso 1 1 d . . . . .
H10 H 1.021(7) 0.080(3) 0.2941(19) 0.034(8) Uiso 1 1 d . . . . .
H2A H -0.183(9) 0.399(4) 0.044(2) 0.052(11) Uiso 1 1 d . . . . .
H2B H 0.091(8) 0.378(4) -0.001(2) 0.060(12) Uiso 1 1 d . . . . .
H12A H 0.299(9) 0.124(4) 0.048(3) 0.059(12) Uiso 1 1 d . . . . .
H12B H 0.290(9) 0.091(4) 0.124(3) 0.055(12) Uiso 1 1 d . . . . .
H12C H 0.536(12) 0.056(6) 0.078(3) 0.088(18) Uiso 1 1 d . . . . .
H9C H 1.432(7) 0.165(3) 0.3435(19) 0.037(9) Uiso 1 1 d . . . . .
H9B H 1.217(7) 0.124(4) 0.403(2) 0.038(9) Uiso 1 1 d . . . . .
H9A H 1.413(8) 0.228(4) 0.417(2) 0.047(11) Uiso 1 1 d . . . . .
H18A H 1.264(9) 0.468(4) 0.513(2) 0.050(11) Uiso 1 1 d . . . . .
H18B H 1.001(9) 0.418(4) 0.468(2) 0.058(12) Uiso 1 1 d . . . . .
H17B H 0.718(7) 0.658(3) 0.452(2) 0.035(9) Uiso 1 1 d . . . . .
H17A H 0.879(7) 0.690(3) 0.386(2) 0.041(9) Uiso 1 1 d . . . . .
H8 H 1.090(6) 0.481(3) 0.3208(15) 0.020(7) Uiso 1 1 d . . . . .
H22 H 0.354(8) 0.834(4) 0.448(2) 0.038(10) Uiso 1 1 d . . . . .

loop_
_atom_site_aniso_label
_atom_site_aniso_U_11
_atom_site_aniso_U_22
_atom_site_aniso_U_33
_atom_site_aniso_U_23
_atom_site_aniso_U_13
_atom_site_aniso_U_12
O1 0.0263(9) 0.0731(16) 0.0267(10) -0.0030(10) -0.0073(8) 0.0007(10)
C2 0.0322(16) 0.091(3) 0.0263(15) -0.0027(16) -0.0068(12) 0.0095(17)
O3 0.0418(13) 0.097(2) 0.0280(11) 0.0045(12) -0.0101(9) 0.0291(13)
C3A 0.0400(16) 0.064(2) 0.0206(12) 0.0015(13) -0.0031(11) 0.0253(15)
C4 0.064(2) 0.0502(19) 0.0246(14) 0.0055(13) 0.0019(13) 0.0343(17)
C4A 0.0570(19) 0.0341(14) 0.0223(13) 0.0006(11) 0.0080(12) 0.0189(13)
C5 0.078(2) 0.0260(14) 0.0281(14) 0.0017(11) 0.0109(15) 0.0143(14)
O6 0.0744(17) 0.0251(9) 0.0382(12) 0.0020(8) 0.0084(11) -0.0031(10)
N7 0.0504(15) 0.0244(11) 0.0324(12) -0.0008(10) 0.0049(11) -0.0010(10)
C7A 0.0326(13) 0.0247(12) 0.0220(11) -0.0022(9) 0.0037(9) 0.0036(10)
C8 0.0221(10) 0.0260(12) 0.0213(10) -0.0021(9) -0.0015(8) 0.0010(8)
C8A 0.0228(11) 0.0249(11) 0.0198(10) 0.0002(9) -0.0013(8) 0.0013(9)
C9 0.0259(12) 0.0282(12) 0.0229(11) 0.0023(10) -0.0043(9) 0.0001(9)
C10 0.0359(14) 0.0252(13) 0.0336(14) 0.0033(11) -0.0038(11) 0.0028(10)
C11 0.0393(15) 0.0250(12) 0.0353(15) -0.0050(11) -0.0031(11) -0.0037(10)
C12 0.0284(12) 0.0332(13) 0.0241(12) -0.0042(10) -0.0039(10) -0.0026(10)
C13 0.0242(11) 0.0279(12) 0.0183(10) -0.0007(9) -0.0021(8) 0.0000(9)
C14 0.0254(11) 0.0335(12) 0.0188(11) -0.0017(10) 0.0005(9) 0.0074(10)
C15 0.0254(12) 0.0517(16) 0.0185(11) -0.0018(11) 0.0002(10) 0.0109(11)
C16 0.0331(13) 0.0279(13) 0.0200(11) 0.0002(10) 0.0030(10) 0.0078(10)
O5 0.129(3) 0.0285(11) 0.0401(13) 0.0077(10) 0.0109(14) 0.0158(14)
S1 0.0213(3) 0.0379(3) 0.0210(3) -0.0040(3) -0.00283(19) 0.0007(2)
C17 0.0283(13) 0.0381(14) 0.0258(13) -0.0101(12) -0.0064(10) 0.0060(11)
C18 0.0235(12) 0.0480(16) 0.0206(11) -0.0062(11) -0.0016(9) 0.0008(11)
O18 0.0382(12) 0.0565(14) 0.0445(13) -0.0111(11) -0.0113(10) -0.0061(10)
N2 0.0303(11) 0.0543(17) 0.0325(12) 0.0016(12) -0.0100(9) 0.0028(12)
O9 0.0377(11) 0.0323(10) 0.0286(9) 0.0010(8) -0.0157(8) 0.0057(8)
C19 0.0359(15) 0.0431(17) 0.0319(15) 0.0112(13) -0.0080(12) 0.0070(13)
O12 0.0458(12) 0.0388(11) 0.0278(10) -0.0083(8) -0.0131(9) -0.0055(9)
C20 0.0498(19) 0.052(2) 0.0371(17) -0.0124(15) -0.0102(15) -0.0138(16)
O22 0.0513(15) 0.0442(15) 0.0712(19) -0.0145(13) -0.0168(13) -0.0024(11)
C21 0.099(3) 0.040(2) 0.071(3) -0.0056(19) -0.039(3) 0.010(2)

loop_
_atom_type_symbol
_atom_type_description
_atom_type_scat_dispersion_real
_atom_type_scat_dispersion_imag
_atom_type_scat_source
C C 0.0033 0.0016 'International Tables Vol C Tables 4.2.6.8 and 6.1.1.4'
H H 0.0000 0.0000 'International Tables Vol C Tables 4.2.6.8 and 6.1.1.4'
N N 0.0061 0.0033 'International Tables Vol C Tables 4.2.6.8 and 6.1.1.4'
O O 0.0106 0.0060 'International Tables Vol C Tables 4.2.6.8 and 6.1.1.4'
S S 0.1246 0.1234 'International Tables Vol C Tables 4.2.6.8 and 6.1.1.4'

loop_
_geom_angle_atom_site_label_1
_geom_angle_atom_site_label_2
_geom_angle_atom_site_label_3
_geom_angle
_geom_angle_site_symmetry_1
_geom_angle_site_symmetry_3
_geom_angle_publ_flag
C15 O1 C2 105.5(3) . . ?
O3 C2 O1 107.0(3) . . ?
O3 C2 H2A 108(2) . . ?
O1 C2 H2A 112(2) . . ?
O3 C2 H2B 109(3) . . ?
O1 C2 H2B 112(3) . . ?
H2A C2 H2B 109(3) . . ?
C3A O3 C2 105.6(3) . . ?
C4 C3A O3 127.4(3) . . ?
C4 C3A C15 123.4(3) . . ?
O3 C3A C15 109.2(3) . . ?
C3A C4 C4A 115.7(3) . . ?
C3A C4 H4 126(3) . . ?
C4A C4 H4 119(3) . . ?
C16 C4A C4 121.2(3) . . ?
C16 C4A C5 118.8(3) . . ?
C4 C4A C5 119.8(3) . . ?
O5 C5 O6 116.7(4) . . ?
O5 C5 C4A 124.8(4) . . ?
O6 C5 C4A 118.4(3) . . ?
C5 O6 N7 123.1(2) . . ?
C7A N7 O6 116.5(3) . . ?
N7 C7A C16 125.7(2) . . ?
N7 C7A C8 115.0(2) . . ?
C16 C7A C8 119.1(2) . . ?
C7A C8 C8A 112.4(2) . . ?
C7A C8 S1 109.09(17) . . ?
C8A C8 S1 106.97(17) . . ?
C7A C8 H8 110.0(17) . . ?
C8A C8 H8 111.4(17) . . ?
S1 C8 H8 106.8(16) . . ?
C9 C8A C13 120.7(2) . . ?
C9 C8A C8 117.8(2) . . ?
C13 C8A C8 121.5(2) . . ?
O9 C9 C10 124.5(2) . . ?
O9 C9 C8A 115.2(2) . . ?
C10 C9 C8A 120.3(2) . . ?
C9 C10 C11 119.5(2) . . ?
C9 C10 H10 118(2) . . ?
C11 C10 H10 123(2) . . ?
C10 C11 C12 120.9(3) . . ?
C10 C11 H11 119(2) . . ?
C12 C11 H11 120(2) . . ?
O12 C12 C11 122.0(2) . . ?
O12 C12 C13 117.2(2) . . ?
C11 C12 C13 120.5(2) . . ?
C12 C13 C8A 117.8(2) . . ?
C12 C13 C14 123.0(2) . . ?
C8A C13 C14 118.5(2) . . ?
C15 C14 C16 113.1(2) . . ?
C15 C14 C13 128.0(3) . . ?
C16 C14 C13 118.8(2) . . ?
O1 C15 C14 128.7(3) . . ?
O1 C15 C3A 108.6(2) . . ?
C14 C15 C3A 122.6(3) . . ?
C4A C16 C14 123.3(3) . . ?
C4A C16 C7A 116.6(3) . . ?
C14 C16 C7A 120.0(2) . . ?
C17 S1 C8 100.21(12) . . ?
C18 C17 S1 118.0(2) . . ?
C18 C17 H17B 105(2) . . ?
S1 C17 H17B 110(2) . . ?
C18 C17 H17A 109(2) . . ?
S1 C17 H17A 111(2) . . ?
H17B C17 H17A 103(3) . . ?
O18 C18 N2 123.7(3) . . ?
O18 C18 C17 118.0(3) . . ?
N2 C18 C17 118.3(3) . . ?
C18 N2 H18A 117(3) . . ?
C18 N2 H18B 120(3) . . ?
H18A N2 H18B 123(4) . . ?
C9 O9 C19 117.2(2) . . ?
O9 C19 H9C 112(2) . . ?
O9 C19 H9B 111(2) . . ?
H9C C19 H9B 112(3) . . ?
O9 C19 H9A 103(3) . . ?
H9C C19 H9A 111(3) . . ?
H9B C19 H9A 109(3) . . ?
C12 O12 C20 117.2(3) . . ?
O12 C20 H12A 110(3) . . ?
O12 C20 H12B 114(3) . . ?
H12A C20 H12B 107(4) . . ?
O12 C20 H12C 106(4) . . ?
H12A C20 H12C 105(4) . . ?
H12B C20 H12C 114(5) . . ?
C21 O22 H22 116(3) . . ?
O22 C21 H21A 109.5 . . ?
O22 C21 H21B 109.5 . . ?
H21A C21 H21B 109.5 . . ?
O22 C21 H21C 109.5 . . ?
H21A C21 H21C 109.5 . . ?
H21B C21 H21C 109.5 . . ?

loop_
_geom_bond_atom_site_label_1
_geom_bond_atom_site_label_2
_geom_bond_distance
_geom_bond_site_symmetry_2
_geom_bond_publ_flag
O1 C15 1.364(4) . ?
O1 C2 1.430(4) . ?
C2 O3 1.423(6) . ?
C2 H2A 1.04(4) . ?
C2 H2B 0.99(4) . ?
O3 C3A 1.367(4) . ?
C3A C4 1.363(6) . ?
C3A C15 1.405(4) . ?
C4 C4A 1.407(5) . ?
C4 H4 0.92(5) . ?
C4A C16 1.394(4) . ?
C4A C5 1.451(5) . ?
C5 O5 1.215(4) . ?
C5 O6 1.366(5) . ?
O6 N7 1.428(3) . ?
N7 C7A 1.289(4) . ?
C7A C16 1.448(4) . ?
C7A C8 1.491(4) . ?
C8 C8A 1.506(3) . ?
C8 S1 1.847(2) . ?
C8 H8 0.98(3) . ?
C8A C9 1.398(3) . ?
C8A C13 1.408(3) . ?
C9 O9 1.367(3) . ?
C9 C10 1.386(4) . ?
C10 C11 1.386(4) . ?
C10 H10 0.94(4) . ?
C11 C12 1.387(4) . ?
C11 H11 0.90(4) . ?
C12 O12 1.368(3) . ?
C12 C13 1.408(4) . ?
C13 C14 1.474(3) . ?
C14 C15 1.397(3) . ?
C14 C16 1.425(4) . ?
S1 C17 1.800(3) . ?
C17 C18 1.523(4) . ?
C17 H17B 0.93(4) . ?
C17 H17A 1.01(4) . ?
C18 O18 1.230(4) . ?
C18 N2 1.315(4) . ?
N2 H18A 0.87(4) . ?
N2 H18B 0.99(5) . ?
O9 C19 1.429(3) . ?
C19 H9C 0.97(4) . ?
C19 H9B 0.99(4) . ?
C19 H9A 0.90(4) . ?
O12 C20 1.420(4) . ?
C20 H12A 0.93(5) . ?
C20 H12B 0.89(5) . ?
C20 H12C 0.97(6) . ?
O22 C21 1.406(5) . ?
O22 H22 0.81(4) . ?
C21 H21A 0.9800 . ?
C21 H21B 0.9800 . ?
C21 H21C 0.9800 . ?
